data_4060061
loop_
_publ_author_name
'Carsten Cornelissen'
'Gerhard Erker'
'Gerald Kehr'
'Roland Fr\"ohlich'

_publ_section_title
;
 Chemistry of Metal-Metal-Bonded Early-Late Heterobimetallics:
 Cooperative Reactions of Functional Groups at a Persistent
 Organometallic Zr-Rh Framework
;
_journal_name_full Organometallics
_journal_page_first 214
_journal_page_last 225
_journal_paper_doi 10.1021/om049346z
_journal_volume 24
_journal_year 2005
_chemical_formula_sum 'C28 H48 Cl6 P2 Zr'
_chemical_formula_weight 750.52
_chemical_name_systematic
; 
 ? 
;
_space_group_IT_number 15
_symmetry_cell_setting monoclinic
_symmetry_space_group_name_Hall '-C 2yc'
_symmetry_space_group_name_H-M 'C 1 2/c 1'
_atom_sites_solution_hydrogens geom
_atom_sites_solution_primary direct
_atom_sites_solution_secondary difmap
_audit_creation_method SHELXL-97
_cell_angle_alpha 90.00
_cell_angle_beta 96.65(1)
_cell_angle_gamma 90.00
_cell_formula_units_Z 4
_cell_length_a 24.693(1)
_cell_length_b 17.604(1)
_cell_length_c 8.137(1)
_cell_measurement_temperature 198(2)
_cell_volume 3513.3(5)
_computing_cell_refinement 'Collect (Nonius B.V., 1998)'
_computing_data_collection 'Collect (Nonius B.V., 1998)'
_computing_data_reduction 'Denzo-SMN (Otwinowski & Minor, 1997)'
_computing_molecular_graphics 'Diamond (Brandenburg, 1997)'
_computing_publication_material 'SHELXL-97 (Sheldrick, 1997)'
_computing_structure_refinement 'SHELXL-97 (Sheldrick, 1997)'
_computing_structure_solution 'SHELXS-97 (Sheldrick, 1990)'
_diffrn_ambient_temperature 198(2)
_diffrn_measured_fraction_theta_full 0.993
_diffrn_measured_fraction_theta_max 0.993
_diffrn_measurement_device_type 'Nonius KappaCCD'
_diffrn_measurement_method '\w and \f scans'
_diffrn_radiation_monochromator graphite
_diffrn_radiation_source 'rotating anode Nonius FR591'
_diffrn_radiation_type MoK\a
_diffrn_radiation_wavelength 0.71073
_diffrn_reflns_av_R_equivalents 0.0319
_diffrn_reflns_av_sigmaI/netI 0.0296
_diffrn_reflns_limit_h_max 32
_diffrn_reflns_limit_h_min -24
_diffrn_reflns_limit_k_max 21
_diffrn_reflns_limit_k_min -23
_diffrn_reflns_limit_l_max 10
_diffrn_reflns_limit_l_min -8
_diffrn_reflns_number 13483
_diffrn_reflns_theta_full 27.86
_diffrn_reflns_theta_max 27.86
_diffrn_reflns_theta_min 2.31
_exptl_absorpt_coefficient_mu 0.878
_exptl_absorpt_correction_T_max 0.8440
_exptl_absorpt_correction_T_min 0.7203
_exptl_absorpt_correction_type empirical
_exptl_absorpt_process_details 'SORTAV (Blessing, 1995 & 1997)'
_exptl_crystal_colour 'light yellow'
_exptl_crystal_density_diffrn 1.419
_exptl_crystal_density_method 'not measured'
_exptl_crystal_description block
_exptl_crystal_F_000 1552
_exptl_crystal_size_max 0.40
_exptl_crystal_size_mid 0.30
_exptl_crystal_size_min 0.20
_refine_diff_density_max 0.333
_refine_diff_density_min -0.429
_refine_diff_density_rms 0.054
_refine_ls_extinction_method none
_refine_ls_goodness_of_fit_ref 1.072
_refine_ls_hydrogen_treatment riding
_refine_ls_matrix_type full
_refine_ls_number_parameters 174
_refine_ls_number_reflns 4172
_refine_ls_number_restraints 0
_refine_ls_restrained_S_all 1.072
_refine_ls_R_factor_all 0.0279
_refine_ls_R_factor_gt 0.0239
_refine_ls_shift/su_max 0.001
_refine_ls_shift/su_mean 0.000
_refine_ls_structure_factor_coef Fsqd
_refine_ls_weighting_details 'calc w=1/[\s^2^(Fo^2^)+(0.0219P)^2^+3.1852P] where P=(Fo^2^+2Fc^2^)/3'
_refine_ls_weighting_scheme calc
_refine_ls_wR_factor_gt 0.0611
_refine_ls_wR_factor_ref 0.0630
_reflns_number_gt 3775
_reflns_number_total 4172
_reflns_threshold_expression >2sigma(I)
_cod_original_sg_symbol_H-M C2/c
_cod_database_code 4060061

loop_
_symmetry_equiv_pos_as_xyz
'x, y, z'
'-x, y, -z+1/2'
'x+1/2, y+1/2, z'
'-x+1/2, y+1/2, -z+1/2'
'-x, -y, -z'
'x, -y, z-1/2'
'-x+1/2, -y+1/2, -z'
'x+1/2, -y+1/2, z-1/2'

loop_
_atom_site_label
_atom_site_type_symbol
_atom_site_fract_x
_atom_site_fract_y
_atom_site_fract_z
_atom_site_U_iso_or_equiv
_atom_site_adp_type
_atom_site_occupancy
_atom_site_symmetry_multiplicity
_atom_site_calc_flag
_atom_site_refinement_flags
Zr Zr 0.0000 0.150441(11) 0.2500 0.01833(6) Uani 1 2 d S
Cl1 Cl 0.068454(16) 0.05541(2) 0.34790(5) 0.03133(10) Uani 1 1 d .
C1 C 0.05649(6) 0.24739(8) 0.10825(17) 0.0206(3) Uani 1 1 d .
C2 C 0.07232(6) 0.17453(9) 0.05556(18) 0.0238(3) Uani 1 1 d .
H2 H 0.1077 0.1531 0.0790 0.029 Uiso 1 1 calc R
C3 C 0.02763(7) 0.13909(9) -0.03666(18) 0.0266(3) Uani 1 1 d .
H3 H 0.0275 0.0898 -0.0845 0.032 Uiso 1 1 calc R
C4 C -0.01690(6) 0.18970(9) -0.04543(18) 0.0265(3) Uani 1 1 d .
H4 H -0.0521 0.1810 -0.1027 0.032 Uiso 1 1 calc R
C5 C -0.00007(6) 0.25519(9) 0.04538(17) 0.0224(3) Uani 1 1 d .
H5 H -0.0225 0.2977 0.0624 0.027 Uiso 1 1 calc R
P1 P 0.095292(15) 0.33023(2) 0.19464(5) 0.02128(9) Uani 1 1 d .
C11 C 0.10379(7) 0.38152(10) -0.0070(2) 0.0324(4) Uani 1 1 d .
C12 C 0.14933(9) 0.44087(11) 0.0241(2) 0.0449(5) Uani 1 1 d .
H12A H 0.1845 0.4151 0.0477 0.067 Uiso 1 1 calc R
H12B H 0.1428 0.4726 0.1187 0.067 Uiso 1 1 calc R
H12C H 0.1498 0.4728 -0.0744 0.067 Uiso 1 1 calc R
C13 C 0.11406(10) 0.33103(12) -0.1527(2) 0.0498(5) Uani 1 1 d .
H13A H 0.1173 0.3627 -0.2501 0.075 Uiso 1 1 calc R
H13B H 0.0836 0.2956 -0.1768 0.075 Uiso 1 1 calc R
H13C H 0.1479 0.3024 -0.1247 0.075 Uiso 1 1 calc R
C14 C 0.05020(9) 0.42526(12) -0.0509(3) 0.0524(5) Uani 1 1 d .
H14A H 0.0536 0.4587 -0.1455 0.079 Uiso 1 1 calc R
H14B H 0.0424 0.4558 0.0443 0.079 Uiso 1 1 calc R
H14C H 0.0204 0.3892 -0.0796 0.079 Uiso 1 1 calc R
C21 C 0.16364(6) 0.29283(9) 0.2899(2) 0.0267(3) Uani 1 1 d .
C22 C 0.15147(7) 0.23246(10) 0.4169(2) 0.0345(4) Uani 1 1 d .
H22A H 0.1854 0.2185 0.4851 0.052 Uiso 1 1 calc R
H22B H 0.1358 0.1874 0.3589 0.052 Uiso 1 1 calc R
H22C H 0.1255 0.2530 0.4878 0.052 Uiso 1 1 calc R
C23 C 0.20264(7) 0.25953(11) 0.1740(2) 0.0380(4) Uani 1 1 d .
H23A H 0.2128 0.2993 0.0991 0.057 Uiso 1 1 calc R
H23B H 0.1844 0.2180 0.1092 0.057 Uiso 1 1 calc R
H23C H 0.2355 0.2402 0.2400 0.057 Uiso 1 1 calc R
C24 C 0.19191(7) 0.35925(10) 0.3888(2) 0.0349(4) Uani 1 1 d .
H24A H 0.1676 0.3795 0.4650 0.052 Uiso 1 1 calc R
H24B H 0.2005 0.3993 0.3123 0.052 Uiso 1 1 calc R
H24C H 0.2256 0.3411 0.4519 0.052 Uiso 1 1 calc R
C31 C 0.17594(8) -0.02664(11) 0.1587(2) 0.0390(4) Uani 1 1 d .
H31A H 0.1399 -0.0017 0.1345 0.047 Uiso 1 1 calc R
H31B H 0.1869 -0.0459 0.0530 0.047 Uiso 1 1 calc R
Cl32 Cl 0.17012(2) -0.10341(3) 0.29311(7) 0.05257(14) Uani 1 1 d .
Cl33 Cl 0.22399(2) 0.04074(3) 0.24256(6) 0.05030(13) Uani 1 1 d .

loop_
_atom_site_aniso_label
_atom_site_aniso_U_11
_atom_site_aniso_U_22
_atom_site_aniso_U_33
_atom_site_aniso_U_23
_atom_site_aniso_U_13
_atom_site_aniso_U_12
Zr 0.02019(10) 0.01695(10) 0.01820(10) 0.000 0.00366(7) 0.000
Cl1 0.0302(2) 0.0252(2) 0.0388(2) 0.00787(15) 0.00539(16) 0.00740(15)
C1 0.0226(7) 0.0211(7) 0.0188(7) 0.0020(5) 0.0058(5) 0.0003(5)
C2 0.0265(7) 0.0232(7) 0.0234(7) 0.0014(6) 0.0099(6) 0.0016(6)
C3 0.0356(8) 0.0262(8) 0.0196(7) -0.0047(6) 0.0095(6) -0.0024(6)
C4 0.0292(8) 0.0320(8) 0.0179(7) 0.0014(6) 0.0014(6) -0.0019(6)
C5 0.0244(7) 0.0237(7) 0.0197(7) 0.0039(5) 0.0050(5) 0.0021(6)
P1 0.02244(18) 0.01906(18) 0.02267(19) 0.00093(14) 0.00403(14) 0.00040(14)
C11 0.0416(9) 0.0269(8) 0.0286(8) 0.0069(7) 0.0044(7) -0.0073(7)
C12 0.0583(12) 0.0362(10) 0.0403(10) 0.0092(8) 0.0062(9) -0.0199(9)
C13 0.0785(15) 0.0469(12) 0.0261(9) -0.0008(8) 0.0156(9) -0.0174(11)
C14 0.0555(12) 0.0445(12) 0.0539(12) 0.0268(10) -0.0074(10) 0.0001(10)
C21 0.0215(7) 0.0244(8) 0.0340(8) 0.0002(6) 0.0020(6) -0.0012(6)
C22 0.0287(8) 0.0310(9) 0.0416(10) 0.0100(7) -0.0047(7) -0.0008(7)
C23 0.0254(8) 0.0347(10) 0.0553(11) -0.0030(8) 0.0101(7) 0.0019(7)
C24 0.0294(8) 0.0325(9) 0.0412(10) -0.0016(7) -0.0032(7) -0.0053(7)
C31 0.0425(10) 0.0452(11) 0.0297(9) 0.0001(8) 0.0053(7) 0.0030(8)
Cl32 0.0679(3) 0.0440(3) 0.0490(3) 0.0046(2) 0.0203(2) 0.0005(2)
Cl33 0.0521(3) 0.0498(3) 0.0501(3) -0.0041(2) 0.0102(2) -0.0075(2)

loop_
_atom_type_symbol
_atom_type_description
_atom_type_scat_dispersion_real
_atom_type_scat_dispersion_imag
_atom_type_scat_source
C C 0.0033 0.0016 'International Tables Vol C Tables 4.2.6.8 and 6.1.1.4'
H H 0.0000 0.0000 'International Tables Vol C Tables 4.2.6.8 and 6.1.1.4'
P P 0.1023 0.0942 'International Tables Vol C Tables 4.2.6.8 and 6.1.1.4'
Cl Cl 0.1484 0.1585 'International Tables Vol C Tables 4.2.6.8 and 6.1.1.4'
Zr Zr -2.9673 0.5597 'International Tables Vol C Tables 4.2.6.8 and 6.1.1.4'

loop_
_geom_angle_atom_site_label_1
_geom_angle_atom_site_label_2
_geom_angle_atom_site_label_3
_geom_angle
_geom_angle_site_symmetry_1
_geom_angle_site_symmetry_3
Cl1 Zr Cl1 93.66(2) 2 .
Cl1 Zr C5 110.04(4) 2 .
Cl1 Zr C5 132.30(3) . .
Cl1 Zr C5 132.30(3) 2 2
Cl1 Zr C5 110.04(4) . 2
C5 Zr C5 84.15(7) . 2
Cl1 Zr C4 80.97(4) 2 .
Cl1 Zr C4 122.46(4) . .
C5 Zr C4 32.84(5) . .
C5 Zr C4 115.35(5) 2 .
Cl1 Zr C4 122.46(4) 2 2
Cl1 Zr C4 80.97(4) . 2
C5 Zr C4 115.35(5) . 2
C5 Zr C4 32.84(5) 2 2
C4 Zr C4 147.77(8) . 2
Cl1 Zr C3 83.97(4) 2 .
Cl1 Zr C3 89.78(4) . .
C5 Zr C3 54.28(5) . .
C5 Zr C3 134.58(5) 2 .
C4 Zr C3 32.75(5) . .
C4 Zr C3 152.27(5) 2 .
Cl1 Zr C3 89.78(4) 2 2
Cl1 Zr C3 83.97(4) . 2
C5 Zr C3 134.59(5) . 2
C5 Zr C3 54.28(5) 2 2
C4 Zr C3 152.27(5) . 2
C4 Zr C3 32.75(5) 2 2
C3 Zr C3 170.87(7) . 2
Cl1 Zr C2 114.72(4) 2 .
Cl1 Zr C2 78.98(4) . .
C5 Zr C2 53.70(5) . .
C5 Zr C2 110.22(5) 2 .
C4 Zr C2 53.63(5) . .
C4 Zr C2 120.06(5) 2 .
C3 Zr C2 32.22(5) . .
C3 Zr C2 150.75(5) 2 .
Cl1 Zr C2 78.98(4) 2 2
Cl1 Zr C2 114.72(4) . 2
C5 Zr C2 110.22(5) . 2
C5 Zr C2 53.70(5) 2 2
C4 Zr C2 120.06(5) . 2
C4 Zr C2 53.63(5) 2 2
C3 Zr C2 150.74(5) . 2
C3 Zr C2 32.22(5) 2 2
C2 Zr C2 160.89(7) . 2
Cl1 Zr C1 102.16(3) 2 2
Cl1 Zr C1 134.52(3) . 2
C5 Zr C1 81.32(5) . 2
C5 Zr C1 33.05(4) 2 2
C4 Zr C1 102.16(5) . 2
C4 Zr C1 54.51(5) 2 2
C3 Zr C1 133.75(5) . 2
C3 Zr C1 54.16(5) 2 2
C2 Zr C1 128.64(5) . 2
C2 Zr C1 32.26(5) 2 2
Cl1 Zr C1 134.52(3) 2 .
Cl1 Zr C1 102.15(3) . .
C5 Zr C1 33.05(4) . .
C5 Zr C1 81.32(5) 2 .
C4 Zr C1 54.51(5) . .
C4 Zr C1 102.16(5) 2 .
C3 Zr C1 54.16(5) . .
C3 Zr C1 133.75(5) 2 .
C2 Zr C1 32.26(5) . .
C2 Zr C1 128.64(5) 2 .
C1 Zr C1 96.44(6) 2 .
C2 C1 C5 105.58(13) . .
C2 C1 P1 132.96(11) . .
C5 C1 P1 120.13(11) . .
C2 C1 Zr 73.60(8) . .
C5 C1 Zr 70.52(8) . .
P1 C1 Zr 130.01(7) . .
C3 C2 C1 109.58(13) . .
C3 C2 Zr 72.26(8) . .
C1 C2 Zr 74.14(8) . .
C2 C3 C4 107.79(14) . .
C2 C3 Zr 75.53(8) . .
C4 C3 Zr 72.71(8) . .
C5 C4 C3 108.06(13) . .
C5 C4 Zr 73.37(8) . .
C3 C4 Zr 74.53(8) . .
C4 C5 C1 108.95(13) . .
C4 C5 Zr 73.79(8) . .
C1 C5 Zr 76.43(8) . .
C1 P1 C21 106.33(7) . .
C1 P1 C11 98.68(7) . .
C21 P1 C11 109.61(7) . .
C13 C11 C12 109.89(16) . .
C13 C11 C14 109.10(17) . .
C12 C11 C14 106.98(15) . .
C13 C11 P1 115.95(12) . .
C12 C11 P1 109.41(12) . .
C14 C11 P1 105.06(12) . .
C22 C21 C23 109.48(14) . .
C22 C21 C24 106.61(14) . .
C23 C21 C24 109.34(13) . .
C22 C21 P1 106.36(10) . .
C23 C21 P1 118.24(12) . .
C24 C21 P1 106.19(11) . .
Cl32 C31 Cl33 112.18(10) . .

loop_
_geom_bond_atom_site_label_1
_geom_bond_atom_site_label_2
_geom_bond_distance
_geom_bond_site_symmetry_2
Zr Cl1 2.4450(4) 2
Zr Cl1 2.4451(4) .
Zr C5 2.4843(14) .
Zr C5 2.4843(14) 2
Zr C4 2.4896(15) .
Zr C4 2.4896(15) 2
Zr C3 2.5129(15) .
Zr C3 2.5130(15) 2
Zr C2 2.5547(14) .
Zr C2 2.5547(14) 2
Zr C1 2.5616(14) 2
Zr C1 2.5616(14) .
C1 C2 1.421(2) .
C1 C5 1.437(2) .
C1 P1 1.8392(15) .
C2 C3 1.407(2) .
C3 C4 1.411(2) .
C4 C5 1.406(2) .
P1 C21 1.8919(15) .
P1 C11 1.9057(16) .
C11 C13 1.526(3) .
C11 C12 1.534(2) .
C11 C14 1.537(3) .
C21 C22 1.536(2) .
C21 C23 1.540(2) .
C21 C24 1.540(2) .
C31 Cl32 1.7551(19) .
C31 Cl33 1.759(2) .

loop_
_geom_torsion_atom_site_label_1
_geom_torsion_atom_site_label_2
_geom_torsion_atom_site_label_3
_geom_torsion_atom_site_label_4
_geom_torsion
_geom_torsion_site_symmetry_1
Cl1 Zr C1 C2 -62.69(10) 2
Cl1 Zr C1 C2 44.97(9) .
C5 Zr C1 C2 -113.65(12) .
C5 Zr C1 C2 153.74(9) 2
C4 Zr C1 C2 -76.42(9) .
C4 Zr C1 C2 128.21(9) 2
C3 Zr C1 C2 -35.81(9) .
C3 Zr C1 C2 138.26(9) 2
C2 Zr C1 C2 -178.98(3) 2
C1 Zr C1 C2 -176.78(10) 2
Cl1 Zr C1 C5 50.96(10) 2
Cl1 Zr C1 C5 158.62(8) .
C5 Zr C1 C5 -92.62(10) 2
C4 Zr C1 C5 37.23(8) .
C4 Zr C1 C5 -118.15(9) 2
C3 Zr C1 C5 77.84(9) .
C3 Zr C1 C5 -108.10(9) 2
C2 Zr C1 C5 113.65(12) .
C2 Zr C1 C5 -65.33(10) 2
C1 Zr C1 C5 -63.13(8) 2
Cl1 Zr C1 P1 164.43(6) 2
Cl1 Zr C1 P1 -87.91(9) .
C5 Zr C1 P1 113.47(13) .
C5 Zr C1 P1 20.86(9) 2
C4 Zr C1 P1 150.70(12) .
C4 Zr C1 P1 -4.68(10) 2
C3 Zr C1 P1 -168.69(12) .
C3 Zr C1 P1 5.38(13) 2
C2 Zr C1 P1 -132.88(14) .
C2 Zr C1 P1 48.14(11) 2
C1 Zr C1 P1 50.34(7) 2
C5 C1 C2 C3 0.36(16) .
P1 C1 C2 C3 -166.01(12) .
Zr C1 C2 C3 64.07(10) .
C5 C1 C2 Zr -63.71(9) .
P1 C1 C2 Zr 129.92(13) .
Cl1 Zr C2 C3 18.60(10) 2
Cl1 Zr C2 C3 107.56(9) .
C5 Zr C2 C3 -78.86(10) .
C5 Zr C2 C3 -144.96(9) 2
C4 Zr C2 C3 -37.78(9) .
C4 Zr C2 C3 -179.73(9) 2
C3 Zr C2 C3 163.05(14) 2
C2 Zr C2 C3 -114.73(9) 2
C1 Zr C2 C3 -113.07(10) 2
C1 Zr C2 C3 -117.17(13) .
Cl1 Zr C2 C1 135.77(8) 2
Cl1 Zr C2 C1 -135.26(8) .
C5 Zr C2 C1 38.31(8) .
C5 Zr C2 C1 -27.78(10) 2
C4 Zr C2 C1 79.39(9) .
C4 Zr C2 C1 -62.56(10) 2
C3 Zr C2 C1 117.17(13) .
C3 Zr C2 C1 -79.78(13) 2
C2 Zr C2 C1 2.44(8) 2
C1 Zr C2 C1 4.10(13) 2
C1 C2 C3 C4 0.83(17) .
Zr C2 C3 C4 66.10(10) .
C1 C2 C3 Zr -65.27(10) .
Cl1 Zr C3 C2 -163.06(9) 2
Cl1 Zr C3 C2 -69.36(9) .
C5 Zr C3 C2 76.91(10) .
C5 Zr C3 C2 49.16(12) 2
C4 Zr C3 C2 114.26(13) .
C4 Zr C3 C2 0.49(17) 2
C3 Zr C3 C2 -116.04(9) 2
C2 Zr C3 C2 142.53(14) 2
C1 Zr C3 C2 95.87(10) 2
C1 Zr C3 C2 35.86(8) .
Cl1 Zr C3 C4 82.68(9) 2
Cl1 Zr C3 C4 176.38(9) .
C5 Zr C3 C4 -37.35(9) .
C5 Zr C3 C4 -65.10(11) 2
C4 Zr C3 C4 -113.77(17) 2
C3 Zr C3 C4 129.70(9) 2
C2 Zr C3 C4 -114.26(13) .
C2 Zr C3 C4 28.27(15) 2
C1 Zr C3 C4 -18.39(12) 2
C1 Zr C3 C4 -78.40(10) .
C2 C3 C4 C5 -1.72(17) .
Zr C3 C4 C5 66.26(10) .
C2 C3 C4 Zr -67.99(10) .
Cl1 Zr C4 C5 152.38(9) 2
Cl1 Zr C4 C5 -119.02(8) .
C5 Zr C4 C5 19.64(12) 2
C4 Zr C4 C5 12.30(8) 2
C3 Zr C4 C5 -114.73(13) .
C3 Zr C4 C5 80.47(14) 2
C2 Zr C4 C5 -77.60(9) .
C2 Zr C4 C5 80.78(10) 2
C1 Zr C4 C5 51.79(9) 2
C1 Zr C4 C5 -37.48(8) .
Cl1 Zr C4 C3 -92.89(9) 2
Cl1 Zr C4 C3 -4.29(11) .
C5 Zr C4 C3 114.73(13) .
C5 Zr C4 C3 134.37(9) 2
C4 Zr C4 C3 127.03(9) 2
C3 Zr C4 C3 -164.80(13) 2
C2 Zr C4 C3 37.13(9) .
C2 Zr C4 C3 -164.49(9) 2
C1 Zr C4 C3 166.52(9) 2
C1 Zr C4 C3 77.25(10) .
C3 C4 C5 C1 1.97(16) .
Zr C4 C5 C1 69.01(10) .
C3 C4 C5 Zr -67.04(10) .
C2 C1 C5 C4 -1.43(15) .
P1 C1 C5 C4 167.07(10) .
Zr C1 C5 C4 -67.26(10) .
C2 C1 C5 Zr 65.83(9) .
P1 C1 C5 Zr -125.67(9) .
Cl1 Zr C5 C4 -29.17(9) 2
Cl1 Zr C5 C4 85.90(9) .
C5 Zr C5 C4 -162.22(11) 2
C4 Zr C5 C4 -172.78(5) 2
C3 Zr C5 C4 37.25(9) .
C3 Zr C5 C4 -139.89(9) 2
C2 Zr C5 C4 77.36(10) .
C2 Zr C5 C4 -114.43(9) 2
C1 Zr C5 C4 -129.01(9) 2
C1 Zr C5 C4 114.71(13) .
Cl1 Zr C5 C1 -143.88(7) 2
Cl1 Zr C5 C1 -28.81(10) .
C5 Zr C5 C1 83.07(8) 2
C4 Zr C5 C1 -114.71(13) .
C4 Zr C5 C1 72.51(9) 2
C3 Zr C5 C1 -77.46(9) .
C3 Zr C5 C1 105.40(10) 2
C2 Zr C5 C1 -37.35(8) .
C2 Zr C5 C1 130.85(8) 2
C1 Zr C5 C1 116.27(9) 2
C2 C1 P1 C21 -23.22(16) .
C5 C1 P1 C21 171.99(11) .
Zr C1 P1 C21 82.92(10) .
C2 C1 P1 C11 90.27(15) .
C5 C1 P1 C11 -74.52(12) .
Zr C1 P1 C11 -163.59(9) .
C1 P1 C11 C13 -38.18(16) .
C21 P1 C11 C13 72.70(16) .
C1 P1 C11 C12 -163.11(13) .
C21 P1 C11 C12 -52.24(15) .
C1 P1 C11 C14 82.34(13) .
C21 P1 C11 C14 -166.78(12) .
C1 P1 C21 C22 -56.79(12) .
C11 P1 C21 C22 -162.54(11) .
C1 P1 C21 C23 66.73(13) .
C11 P1 C21 C23 -39.01(14) .
C1 P1 C21 C24 -170.08(11) .
C11 P1 C21 C24 84.17(12) .
